data_2238636
loop_
_publ_author_name
'Guo, Ying'
'Cai, Hua'

_publ_section_title
;
 Bis[\m-1-(3,5-dichloropyridin-2-yl)-2-(pyridin-3-ylmethylidene)hydrazine]bis[(nitrato-\k<i>O</i>)silver(I)]
 acetonitrile disolvate
;
_journal_issue 10
_journal_name_full 'Acta Crystallographica Section E'
_journal_page_first m525
_journal_paper_doi 10.1107/S1600536813024021
_journal_volume 69
_journal_year 2013
_chemical_formula_iupac '[Ag2 (N O3)2 (C11 H8 Cl2 N4)2], 2C2 H3 N'
_chemical_formula_moiety 'C22 H16 Ag2 Cl4 N10 O6, 2(C2 H3 N)'
_chemical_formula_sum 'C26 H22 Ag2 Cl4 N12 O6'
_chemical_formula_weight 956.10
_chemical_name_systematic
;Bis[\m-1-(3,5-dichloropyridin-2-yl)-2-(pyridin-3-ylmethylidene)hydrazine]bis[(nitrato-\k<i>O</i>)silver(I)] acetonitrile
disolvate
;
_space_group_IT_number 61
_symmetry_cell_setting orthorhombic
_symmetry_space_group_name_Hall '-P 2ac 2ab'
_symmetry_space_group_name_H-M 'P b c a'
_atom_sites_solution_hydrogens geom
_atom_sites_solution_primary direct
_atom_sites_solution_secondary difmap
_cell_angle_alpha 90.00
_cell_angle_beta 90.00
_cell_angle_gamma 90.00
_cell_formula_units_Z 4
_cell_length_a 15.3862(19)
_cell_length_b 8.2397(10)
_cell_length_c 27.198(4)
_cell_measurement_reflns_used 6506
_cell_measurement_temperature 296(2)
_cell_measurement_theta_max 29.09
_cell_measurement_theta_min 2.65
_cell_volume 3448.1(8)
_computing_cell_refinement 'SAINT (Bruker, 2007)'
_computing_data_collection 'APEX2 (Bruker, 2007)'
_computing_data_reduction 'SAINT (Bruker, 2007)'
_computing_molecular_graphics 'XP in SHELXTL (Sheldrick, 2008) and DIAMOND (Brandenburg & Berndt, 1999)'
_computing_publication_material 'SHELXTL (Sheldrick, 2008)'
_computing_structure_refinement 'SHELXL97 (Sheldrick, 2008)'
_computing_structure_solution 'SHELXS97 (Sheldrick, 2008)'
_diffrn_ambient_temperature 296(2)
_diffrn_measured_fraction_theta_full 0.999
_diffrn_measured_fraction_theta_max 0.999
_diffrn_measurement_device_type 'Bruker APEXII CCD'
_diffrn_measurement_method '\f and \w scans'
_diffrn_radiation_monochromator graphite
_diffrn_radiation_source 'fine-focus sealed tube'
_diffrn_radiation_type MoK\a
_diffrn_radiation_wavelength 0.71073
_diffrn_reflns_av_R_equivalents 0.0293
_diffrn_reflns_av_sigmaI/netI 0.0222
_diffrn_reflns_limit_h_max 18
_diffrn_reflns_limit_h_min -15
_diffrn_reflns_limit_k_max 9
_diffrn_reflns_limit_k_min -6
_diffrn_reflns_limit_l_max 26
_diffrn_reflns_limit_l_min -32
_diffrn_reflns_number 16325
_diffrn_reflns_theta_full 25.03
_diffrn_reflns_theta_max 25.03
_diffrn_reflns_theta_min 1.50
_exptl_absorpt_coefficient_mu 1.505
_exptl_absorpt_correction_T_max 0.7330
_exptl_absorpt_correction_T_min 0.6445
_exptl_absorpt_correction_type multi-scan
_exptl_absorpt_process_details '(SADABS; Sheldrick, 1996)'
_exptl_crystal_colour colorless
_exptl_crystal_density_diffrn 1.842
_exptl_crystal_density_method 'not measured'
_exptl_crystal_description block
_exptl_crystal_F_000 1888
_exptl_crystal_size_max 0.32
_exptl_crystal_size_mid 0.28
_exptl_crystal_size_min 0.22
_refine_diff_density_max 0.662
_refine_diff_density_min -0.497
_refine_ls_extinction_method none
_refine_ls_goodness_of_fit_ref 1.076
_refine_ls_hydrogen_treatment constr
_refine_ls_matrix_type full
_refine_ls_number_parameters 227
_refine_ls_number_reflns 3041
_refine_ls_number_restraints 0
_refine_ls_restrained_S_all 1.076
_refine_ls_R_factor_all 0.0493
_refine_ls_R_factor_gt 0.0389
_refine_ls_shift/su_max 0.001
_refine_ls_shift/su_mean 0.000
_refine_ls_structure_factor_coef Fsqd
_refine_ls_weighting_details 'calc w=1/[\s^2^(Fo^2^)+(0.0380P)^2^+14.4907P] where P=(Fo^2^+2Fc^2^)/3'
_refine_ls_weighting_scheme calc
_refine_ls_wR_factor_gt 0.1049
_refine_ls_wR_factor_ref 0.1129
_reflns_number_gt 2498
_reflns_number_total 3041
_reflns_threshold_expression I>2\s(I)
_cod_data_source_file hy2636.cif
_cod_data_source_block I
_cod_database_code 2238636

loop_
_symmetry_equiv_pos_as_xyz
'x, y, z'
'-x+1/2, -y, z+1/2'
'-x, y+1/2, -z+1/2'
'x+1/2, -y+1/2, -z'
'-x, -y, -z'
'x-1/2, y, -z-1/2'
'x, -y-1/2, z-1/2'
'-x-1/2, y-1/2, z'

loop_
_atom_site_type_symbol
_atom_site_label
_atom_site_fract_x
_atom_site_fract_y
_atom_site_fract_z
_atom_site_U_iso_or_equiv
_atom_site_adp_type
_atom_site_calc_flag
_atom_site_refinement_flags
_atom_site_occupancy
_atom_site_symmetry_multiplicity
Ag Ag1 0.56792(2) 0.75776(5) 0.548365(16) 0.04728(16) Uani d . 1 1
Cl Cl1 0.91981(8) 0.6283(2) 0.62236(6) 0.0593(4) Uani d . 1 1
Cl Cl2 0.65242(12) 0.4004(2) 0.73037(5) 0.0635(4) Uani d . 1 1
O O1 0.5766(3) 0.6995(6) 0.45874(17) 0.0733(14) Uani d . 1 1
O O2 0.5395(3) 0.5169(6) 0.40845(17) 0.0692(12) Uani d . 1 1
O O3 0.4486(2) 0.5938(6) 0.46331(16) 0.0665(13) Uani d . 1 1
N N1 0.6643(3) 0.6706(5) 0.60951(15) 0.0399(10) Uani d . 1 1
N N2 0.7784(2) 0.7820(5) 0.56417(15) 0.0362(9) Uani d . 1 1
H H2 0.8333 0.7953 0.5598 0.043 Uiso calc R 1 1
N N3 0.7204(2) 0.8532(5) 0.53260(14) 0.0342(9) Uani d . 1 1
N N4 0.5645(2) 1.1349(5) 0.43586(15) 0.0384(9) Uani d . 1 1
N N5 0.5217(3) 0.6047(5) 0.44344(16) 0.0419(10) Uani d . 1 1
N N6 0.1005(11) 0.4204(14) 0.2093(4) 0.186(6) Uani d . 1 1
C C1 0.6359(3) 0.5835(6) 0.6484(2) 0.0445(12) Uani d . 1 1
H H1 0.5764 0.5707 0.6530 0.053 Uiso calc R 1 1
C C2 0.6916(4) 0.5135(7) 0.68122(19) 0.0444(12) Uani d . 1 1
C C3 0.7808(4) 0.5264(6) 0.67384(19) 0.0445(12) Uani d . 1 1
H H3 0.8198 0.4768 0.6952 0.053 Uiso calc R 1 1
C C4 0.8098(3) 0.6139(6) 0.63428(19) 0.0394(11) Uani d . 1 1
C C5 0.7495(3) 0.6900(6) 0.60256(17) 0.0341(10) Uani d . 1 1
C C6 0.7533(3) 0.9297(6) 0.49620(17) 0.0352(10) Uani d . 1 1
H H6 0.8134 0.9331 0.4929 0.042 Uiso calc R 1 1
C C7 0.6992(3) 1.0122(6) 0.45957(17) 0.0332(10) Uani d . 1 1
C C8 0.7328(3) 1.0400(7) 0.41291(19) 0.0455(13) Uani d . 1 1
H H8 0.7896 1.0107 0.4053 0.055 Uiso calc R 1 1
C C9 0.6801(4) 1.1120(8) 0.3781(2) 0.0531(14) Uani d . 1 1
H H9 0.7006 1.1303 0.3464 0.064 Uiso calc R 1 1
C C10 0.5973(3) 1.1562(7) 0.3907(2) 0.0478(13) Uani d . 1 1
H H10 0.5622 1.2032 0.3668 0.057 Uiso calc R 1 1
C C11 0.6150(3) 1.0632(6) 0.46957(18) 0.0344(10) Uani d . 1 1
H H11 0.5928 1.0468 0.5010 0.041 Uiso calc R 1 1
C C12 0.1048(8) 0.5540(14) 0.2028(3) 0.107(3) Uani d . 1 1
C C13 0.1061(8) 0.7257(12) 0.1945(5) 0.134(4) Uani d . 1 1
H H13A 0.1004 0.7470 0.1599 0.201 Uiso calc R 1 1
H H13B 0.1600 0.7698 0.2061 0.201 Uiso calc R 1 1
H H13C 0.0586 0.7755 0.2117 0.201 Uiso calc R 1 1

loop_
_atom_site_aniso_label
_atom_site_aniso_U_11
_atom_site_aniso_U_22
_atom_site_aniso_U_33
_atom_site_aniso_U_12
_atom_site_aniso_U_13
_atom_site_aniso_U_23
Ag1 0.0295(2) 0.0536(3) 0.0587(3) 0.00328(18) -0.00426(17) 0.0089(2)
Cl1 0.0305(6) 0.0752(10) 0.0723(10) 0.0088(7) -0.0074(6) 0.0185(8)
Cl2 0.0796(11) 0.0639(10) 0.0469(8) -0.0064(8) 0.0057(7) 0.0126(7)
O1 0.072(3) 0.073(3) 0.075(3) -0.039(3) 0.007(2) -0.017(2)
O2 0.057(3) 0.073(3) 0.078(3) -0.001(2) 0.003(2) -0.024(3)
O3 0.034(2) 0.095(4) 0.070(3) 0.008(2) 0.0116(19) 0.024(3)
N1 0.032(2) 0.042(2) 0.045(2) -0.0037(18) -0.0038(18) 0.006(2)
N2 0.0230(19) 0.038(2) 0.047(2) 0.0018(16) -0.0047(17) 0.0053(18)
N3 0.029(2) 0.033(2) 0.040(2) 0.0026(17) -0.0061(17) 0.0009(18)
N4 0.030(2) 0.042(2) 0.042(2) 0.0005(18) -0.0047(17) 0.0069(19)
N5 0.035(2) 0.042(2) 0.049(3) 0.001(2) -0.0004(19) 0.006(2)
N6 0.354(18) 0.105(7) 0.099(7) 0.039(10) -0.090(9) -0.002(6)
C1 0.035(3) 0.045(3) 0.054(3) -0.004(2) 0.003(2) 0.005(3)
C2 0.055(3) 0.041(3) 0.037(3) -0.003(3) 0.002(2) 0.003(2)
C3 0.050(3) 0.041(3) 0.042(3) 0.006(2) -0.011(2) 0.004(2)
C4 0.029(2) 0.041(3) 0.048(3) 0.002(2) -0.006(2) -0.002(2)
C5 0.035(2) 0.029(2) 0.038(2) 0.002(2) -0.007(2) -0.002(2)
C6 0.023(2) 0.037(3) 0.045(3) 0.0032(19) -0.003(2) 0.000(2)
C7 0.028(2) 0.029(2) 0.042(3) -0.0029(19) -0.0025(19) 0.003(2)
C8 0.026(3) 0.056(3) 0.054(3) 0.005(2) 0.005(2) 0.006(3)
C9 0.051(3) 0.070(4) 0.039(3) 0.008(3) 0.007(2) 0.012(3)
C10 0.041(3) 0.056(3) 0.046(3) 0.003(3) -0.009(2) 0.010(3)
C11 0.026(2) 0.035(3) 0.041(3) 0.0004(19) 0.000(2) 0.002(2)
C12 0.134(9) 0.095(7) 0.091(6) 0.016(7) -0.054(6) -0.013(6)
C13 0.123(9) 0.090(8) 0.189(12) 0.015(6) -0.057(8) -0.022(7)

loop_
_atom_type_symbol
_atom_type_description
_atom_type_scat_dispersion_real
_atom_type_scat_dispersion_imag
_atom_type_scat_source
C C 0.0033 0.0016 'International Tables Vol C Tables 4.2.6.8 and 6.1.1.4'
H H 0.0000 0.0000 'International Tables Vol C Tables 4.2.6.8 and 6.1.1.4'
N N 0.0061 0.0033 'International Tables Vol C Tables 4.2.6.8 and 6.1.1.4'
O O 0.0106 0.0060 'International Tables Vol C Tables 4.2.6.8 and 6.1.1.4'
Cl Cl 0.1484 0.1585 'International Tables Vol C Tables 4.2.6.8 and 6.1.1.4'
Ag Ag -0.8971 1.1015 'International Tables Vol C Tables 4.2.6.8 and 6.1.1.4'

loop_
_geom_angle_atom_site_label_1
_geom_angle_atom_site_label_2
_geom_angle_atom_site_label_3
_geom_angle_site_symmetry_1
_geom_angle_site_symmetry_3
_geom_angle
N4 Ag1 N1 5_676 . 123.76(15)
N4 Ag1 O1 5_676 . 108.04(16)
N1 Ag1 O1 . . 127.07(17)
N4 Ag1 N3 5_676 . 138.70(14)
N1 Ag1 N3 . . 68.01(13)
O1 Ag1 N3 . . 80.96(13)
N5 O1 Ag1 . . 114.8(3)
C5 N1 C1 . . 119.5(4)
C5 N1 Ag1 . . 119.0(3)
C1 N1 Ag1 . . 120.9(3)
C5 N2 N3 . . 120.3(4)
C5 N2 H2 . . 119.8
N3 N2 H2 . . 119.8
C6 N3 N2 . . 116.1(4)
C6 N3 Ag1 . . 131.0(3)
N2 N3 Ag1 . . 111.5(3)
C10 N4 C11 . . 117.8(4)
C10 N4 Ag1 . 5_676 117.5(3)
C11 N4 Ag1 . 5_676 124.4(3)
O1 N5 O2 . . 119.1(5)
O1 N5 O3 . . 121.3(5)
O2 N5 O3 . . 119.6(5)
N1 C1 C2 . . 122.2(5)
N1 C1 H1 . . 118.9
C2 C1 H1 . . 118.9
C1 C2 C3 . . 119.6(5)
C1 C2 Cl2 . . 120.7(4)
C3 C2 Cl2 . . 119.6(4)
C4 C3 C2 . . 118.4(5)
C4 C3 H3 . . 120.8
C2 C3 H3 . . 120.8
C3 C4 C5 . . 119.9(5)
C3 C4 Cl1 . . 120.2(4)
C5 C4 Cl1 . . 119.9(4)
N1 C5 N2 . . 119.7(4)
N1 C5 C4 . . 120.4(4)
N2 C5 C4 . . 119.9(4)
N3 C6 C7 . . 122.1(4)
N3 C6 H6 . . 118.9
C7 C6 H6 . . 118.9
C8 C7 C11 . . 118.4(4)
C8 C7 C6 . . 119.1(4)
C11 C7 C6 . . 122.4(4)
C9 C8 C7 . . 118.6(5)
C9 C8 H8 . . 120.7
C7 C8 H8 . . 120.7
C10 C9 C8 . . 119.3(5)
C10 C9 H9 . . 120.4
C8 C9 H9 . . 120.4
N4 C10 C9 . . 123.1(5)
N4 C10 H10 . . 118.4
C9 C10 H10 . . 118.4
N4 C11 C7 . . 122.7(5)
N4 C11 H11 . . 118.6
C7 C11 H11 . . 118.6
N6 C12 C13 . . 177.4(16)
C12 C13 H13A . . 109.5
C12 C13 H13B . . 109.5
H13A C13 H13B . . 109.5
C12 C13 H13C . . 109.5
H13A C13 H13C . . 109.5
H13B C13 H13C . . 109.5

loop_
_geom_bond_atom_site_label_1
_geom_bond_atom_site_label_2
_geom_bond_site_symmetry_2
_geom_bond_distance
Ag1 N4 5_676 2.262(4)
Ag1 N1 . 2.341(4)
Ag1 O1 . 2.488(5)
Ag1 N3 . 2.511(4)
Cl1 C4 . 1.727(5)
Cl2 C2 . 1.738(5)
O1 N5 . 1.224(6)
O2 N5 . 1.227(6)
O3 N5 . 1.251(6)
N1 C5 . 1.334(6)
N1 C1 . 1.352(6)
N2 C5 . 1.365(6)
N2 N3 . 1.370(5)
N2 H2 . 0.8600
N3 C6 . 1.278(6)
N4 C10 . 1.339(7)
N4 C11 . 1.339(6)
N4 Ag1 5_676 2.262(4)
N6 C12 . 1.117(13)
C1 C2 . 1.365(7)
C1 H1 . 0.9300
C2 C3 . 1.391(8)
C3 C4 . 1.370(7)
C3 H3 . 0.9300
C4 C5 . 1.415(7)
C6 C7 . 1.465(6)
C6 H6 . 0.9300
C7 C8 . 1.389(7)
C7 C11 . 1.389(6)
C8 C9 . 1.381(7)
C8 H8 . 0.9300
C9 C10 . 1.368(8)
C9 H9 . 0.9300
C10 H10 . 0.9300
C11 H11 . 0.9300
C12 C13 . 1.433(14)
C13 H13A . 0.9600
C13 H13B . 0.9600
C13 H13C . 0.9600

loop_
_geom_hbond_atom_site_label_D
_geom_hbond_atom_site_label_H
_geom_hbond_atom_site_label_A
_geom_hbond_site_symmetry_A
_geom_hbond_distance_DH
_geom_hbond_distance_HA
_geom_hbond_distance_DA
_geom_hbond_angle_DHA
N2 H2 O3 4_566 0.86 2.09 2.909(5) 158

loop_
_geom_torsion_atom_site_label_1
_geom_torsion_atom_site_label_2
_geom_torsion_atom_site_label_3
_geom_torsion_atom_site_label_4
_geom_torsion_site_symmetry_1
_geom_torsion
N4 Ag1 O1 N5 5_676 -59.5(5)
N1 Ag1 O1 N5 . 108.6(4)
N3 Ag1 O1 N5 . 162.0(4)
N4 Ag1 N1 C5 5_676 -145.0(3)
O1 Ag1 N1 C5 . 48.7(4)
N3 Ag1 N1 C5 . -10.2(3)
N4 Ag1 N1 C1 5_676 43.4(4)
O1 Ag1 N1 C1 . -122.9(4)
N3 Ag1 N1 C1 . 178.2(4)
C5 N2 N3 C6 . -176.3(4)
C5 N2 N3 Ag1 . -8.3(5)
N4 Ag1 N3 C6 5_676 -68.5(5)
N1 Ag1 N3 C6 . 174.9(5)
O1 Ag1 N3 C6 . 38.6(4)
N4 Ag1 N3 N2 5_676 125.8(3)
N1 Ag1 N3 N2 . 9.2(3)
O1 Ag1 N3 N2 . -127.1(3)
Ag1 O1 N5 O2 . -149.3(4)
Ag1 O1 N5 O3 . 29.4(7)
C5 N1 C1 C2 . -0.1(8)
Ag1 N1 C1 C2 . 171.5(4)
N1 C1 C2 C3 . -2.4(8)
N1 C1 C2 Cl2 . -179.2(4)
C1 C2 C3 C4 . 2.0(8)
Cl2 C2 C3 C4 . 178.8(4)
C2 C3 C4 C5 . 0.8(8)
C2 C3 C4 Cl1 . -178.0(4)
C1 N1 C5 N2 . -178.0(4)
Ag1 N1 C5 N2 . 10.3(6)
C1 N1 C5 C4 . 2.9(7)
Ag1 N1 C5 C4 . -168.8(3)
N3 N2 C5 N1 . -0.5(7)
N3 N2 C5 C4 . 178.5(4)
C3 C4 C5 N1 . -3.3(7)
Cl1 C4 C5 N1 . 175.5(4)
C3 C4 C5 N2 . 177.6(5)
Cl1 C4 C5 N2 . -3.6(7)
N2 N3 C6 C7 . -179.8(4)
Ag1 N3 C6 C7 . 15.0(7)
N3 C6 C7 C8 . -156.3(5)
N3 C6 C7 C11 . 23.3(7)
C11 C7 C8 C9 . -2.1(8)
C6 C7 C8 C9 . 177.4(5)
C7 C8 C9 C10 . 1.1(9)
C11 N4 C10 C9 . -1.7(8)
Ag1 N4 C10 C9 5_676 173.1(5)
C8 C9 C10 N4 . 0.9(10)
C10 N4 C11 C7 . 0.6(7)
Ag1 N4 C11 C7 5_676 -173.8(3)
C8 C7 C11 N4 . 1.3(7)
C6 C7 C11 N4 . -178.2(4)
